data_9005237
loop_
_publ_author_name
'Antenucci, D.'
'Fransolet, A. M.'
'Miehe, G.'
'Tarte, P.'

_publ_section_title
;
 Synthese et cristallochimie de NaCaCdMg2(PO4)3,
 Phosphate nouveau a structure alluaudite sans cation trivalent
 Note: P2 y-coordinate changed to reproduce bond lengths
;
_journal_name_full 'European Journal of Mineralogy'
_journal_page_first 175
_journal_page_last 181
_journal_volume 7
_journal_year 1995
_chemical_formula_sum 'Ca0.98 Cd0.946 Mg2 Na1.074 O12 P3'
_chemical_name_mineral Alluaudite
_space_group_IT_number 15
_symmetry_space_group_name_Hall '-C 2yc'
_symmetry_space_group_name_H-M 'C 1 2/c 1'
_cell_angle_alpha 90
_cell_angle_beta 114.55
_cell_angle_gamma 90
_cell_length_a 12.005
_cell_length_b 12.675
_cell_length_c 6.546
_cell_formula_units_Z 4
_cell_volume 906.017
_database_code_amcsd 0006583
_exptl_crystal_density_diffrn 3.694
_cod_original_formula_sum 'Na1.074 Cd.946 Ca.98 Mg2 P3 O12'
_cod_database_code 9005237

loop_
_space_group_symop_operation_xyz
x,y,z
1/2+x,1/2+y,z
x,-y,1/2+z
1/2+x,1/2-y,1/2+z
-x,y,1/2-z
1/2-x,1/2+y,1/2-z
-x,-y,-z
1/2-x,1/2-y,-z

loop_
_atom_site_label
_atom_site_fract_x
_atom_site_fract_y
_atom_site_fract_z
_atom_site_occupancy
_atom_site_U_iso_or_equiv
NaX1 0.50000 0.00000 0.00000 0.47400 0.03546
CdX1 0.50000 0.00000 0.00000 0.52600 0.03546
NaX2 0.00000 -0.03050 0.25000 0.60000 0.02660
CaX2 0.00000 -0.03050 0.25000 0.40000 0.02660
CdM1 0.00000 0.26490 0.25000 0.42000 0.02153
CaM1 0.00000 0.26490 0.25000 0.58000 0.02153
MgM2 0.27640 0.65800 0.36300 1.00000 0.01646
P1 0.00000 -0.28060 0.25000 1.00000 0.02913
P2 0.23350 -0.10360 0.12960 1.00000 0.01267
O1 0.45260 0.71000 0.54200 1.00000 0.02406
O2 0.09500 0.64540 0.22500 1.00000 0.02406
O3 0.32900 0.66190 0.09800 1.00000 0.02406
O4 0.12700 0.41230 0.32100 1.00000 0.02406
O5 0.22900 0.83000 0.31700 1.00000 0.02406
O6 0.33300 0.49900 0.39100 1.00000 0.02406

loop_
_cod_related_entry_id
_cod_related_entry_database
_cod_related_entry_code
1 AMCSD 0006583
